data_4066513
loop_
_publ_author_name
'Fliedel, Christophe'
'Braunstein, Pierre'

_publ_section_title
;
 Thioether-Functionalized N-Heterocyclic Carbenes: Mono- and Bis-(S,CNHC)
 Palladium Complexes, Catalytic C&#x2212;C Coupling, and Characterization
 of a Unique Ag4I4(S,CNHC)2Planar Cluster&#x2020;
;
_journal_issue 21
_journal_name_full Organometallics
_journal_page_first 5614
_journal_paper_doi 10.1021/om100500y
_journal_volume 29
_journal_year 2010
_chemical_formula_moiety 'C11 H20 Cl2 N2 Pd S'
_chemical_formula_sum 'C11 H20 Cl2 N2 Pd S'
_chemical_formula_weight 389.65
_chemical_name_systematic
;
 ?
;
_space_group_IT_number 2
_symmetry_cell_setting triclinic
_symmetry_Int_Tables_number 2
_symmetry_space_group_name_Hall '-P 1'
_symmetry_space_group_name_H-M 'P -1'
_atom_sites_solution_hydrogens geom
_atom_sites_solution_primary direct
_atom_sites_solution_secondary difmap
_audit_creation_method SHELXL-97
_cell_angle_alpha 83.665(2)
_cell_angle_beta 85.152(3)
_cell_angle_gamma 71.768(3)
_cell_formula_units_Z 2
_cell_length_a 7.8280(3)
_cell_length_b 9.1978(5)
_cell_length_c 10.9310(6)
_cell_measurement_reflns_used 6100
_cell_measurement_temperature 173(2)
_cell_measurement_theta_max 29.98
_cell_measurement_theta_min 0.998
_cell_volume 741.92(7)
_computing_cell_refinement 'HKL Scalepack (Otwinowski & Minor 1997)'
_computing_data_reduction 'HKL Denzo and Scalepack (Otwinowski & Minor 1997)'
_computing_molecular_graphics ORTEP-3
_computing_publication_material PLATON
_computing_structure_refinement 'SHELXL-97 (Sheldrick, 1997)'
_computing_structure_solution 'SHELXS-97 (Sheldrick, 1997)'
_diffrn_ambient_temperature 173(2)
_diffrn_detector_area_resol_mean 9
_diffrn_measured_fraction_theta_full 0.996
_diffrn_measured_fraction_theta_max 0.996
_diffrn_measurement_device_type KappaCCD
_diffrn_measurement_method CCD
_diffrn_radiation_monochromator graphite
_diffrn_radiation_source 'fine-focus sealed tube'
_diffrn_radiation_type MoK\a
_diffrn_radiation_wavelength 0.71073
_diffrn_reflns_av_R_equivalents 0.0268
_diffrn_reflns_av_sigmaI/netI 0.0589
_diffrn_reflns_limit_h_max 11
_diffrn_reflns_limit_h_min -10
_diffrn_reflns_limit_k_max 12
_diffrn_reflns_limit_k_min -12
_diffrn_reflns_limit_l_max 15
_diffrn_reflns_limit_l_min -15
_diffrn_reflns_number 6134
_diffrn_reflns_theta_full 30.02
_diffrn_reflns_theta_max 30.02
_diffrn_reflns_theta_min 1.88
_exptl_absorpt_coefficient_mu 1.732
_exptl_absorpt_correction_type none
_exptl_crystal_colour yellow
_exptl_crystal_density_diffrn 1.744
_exptl_crystal_density_method 'not measured'
_exptl_crystal_description block
_exptl_crystal_F_000 392
_exptl_crystal_size_max 0.1
_exptl_crystal_size_mid 0.06
_exptl_crystal_size_min 0.06
_refine_diff_density_max 3.251
_refine_diff_density_min -1.677
_refine_diff_density_rms 0.230
_refine_ls_extinction_coef 0.032(3)
_refine_ls_extinction_expression Fc^*^=kFc[1+0.001xFc^2^\l^3^/sin(2\q)]^-1/4^
_refine_ls_extinction_method SHELXL
_refine_ls_goodness_of_fit_ref 1.091
_refine_ls_hydrogen_treatment constr
_refine_ls_matrix_type full
_refine_ls_number_parameters 188
_refine_ls_number_reflns 4310
_refine_ls_number_restraints 18
_refine_ls_restrained_S_all 1.090
_refine_ls_R_factor_all 0.0724
_refine_ls_R_factor_gt 0.0476
_refine_ls_shift/su_max 0.001
_refine_ls_shift/su_mean 0.000
_refine_ls_structure_factor_coef Fsqd
_refine_ls_weighting_details 'calc w=1/[\s^2^(Fo^2^)+(0.0805P)^2^+0.2767P] where P=(Fo^2^+2Fc^2^)/3'
_refine_ls_weighting_scheme calc
_refine_ls_wR_factor_gt 0.1223
_refine_ls_wR_factor_ref 0.1448
_reflns_number_gt 3273
_reflns_number_total 4310
_reflns_threshold_expression >2sigma(I)
_cod_data_source_file om100500y_si_002.cif
_cod_data_source_block gilles3
_cod_original_cell_volume 741.92(6)
_cod_database_code 4066513

loop_
_symmetry_equiv_pos_as_xyz
'x, y, z'
'-x, -y, -z'

loop_
_atom_site_label
_atom_site_type_symbol
_atom_site_fract_x
_atom_site_fract_y
_atom_site_fract_z
_atom_site_U_iso_or_equiv
_atom_site_adp_type
_atom_site_occupancy
_atom_site_symmetry_multiplicity
_atom_site_calc_flag
_atom_site_refinement_flags
_atom_site_disorder_assembly
_atom_site_disorder_group
Pd1 Pd 0.40242(4) 0.15708(3) 0.84228(3) 0.02384(14) Uani 1 1 d . . .
S1 S 0.61939(14) 0.09738(13) 0.68512(10) 0.0288(2) Uani 1 1 d . . .
Cl1 Cl 0.28387(14) -0.04132(12) 0.80920(10) 0.0300(2) Uani 1 1 d . . .
Cl2 Cl 0.19147(14) 0.23945(12) 1.00379(10) 0.0291(2) Uani 1 1 d . . .
C1 C 0.5047(5) 0.3268(5) 0.8558(4) 0.0221(8) Uani 1 1 d . . .
C2 C 0.5588(6) 0.5516(5) 0.8536(4) 0.0305(9) Uani 1 1 d . . .
H2 H 0.5402 0.6568 0.8501 0.037 Uiso 1 1 calc R . .
C3 C 0.7162(6) 0.4392(5) 0.8687(4) 0.0279(9) Uani 1 1 d . . .
H3 H 0.8277 0.4522 0.8770 0.034 Uiso 1 1 calc R . .
C4 C 0.8111(5) 0.1480(5) 0.8750(4) 0.0292(9) Uani 1 1 d . . .
H4A H 0.7700 0.0812 0.9374 0.035 Uiso 1 1 calc R . .
H4B H 0.9259 0.1532 0.8982 0.035 Uiso 1 1 calc R . .
C5 C 0.8357(6) 0.0816(6) 0.7514(4) 0.0332(10) Uani 1 1 d . . .
H5A H 0.9069 -0.0259 0.7613 0.040 Uiso 1 1 calc R . .
H5B H 0.9024 0.1348 0.6941 0.040 Uiso 1 1 calc R . .
C6 C 0.6694(7) -0.0984(6) 0.6452(5) 0.0402(11) Uani 1 1 d . . .
H6A H 0.7233 -0.1699 0.7136 0.048 Uiso 1 1 calc R . .
H6B H 0.5591 -0.1176 0.6281 0.048 Uiso 1 1 calc R . .
C7 C 0.7988(7) -0.1218(7) 0.5321(5) 0.0477(13) Uani 1 1 d . . .
H7A H 0.7449 -0.0506 0.4648 0.072 Uiso 1 1 calc R . .
H7B H 0.8247 -0.2249 0.5100 0.072 Uiso 1 1 calc R . .
H7C H 0.9085 -0.1046 0.5501 0.072 Uiso 1 1 calc R . .
C8 C 0.2374(6) 0.5623(5) 0.8239(4) 0.0296(9) Uani 1 1 d . . .
H8A H 0.2170 0.6713 0.8280 0.036 Uiso 1 1 calc R A 1
H8B H 0.1631 0.5285 0.8894 0.036 Uiso 1 1 calc R A 1
C9A C 0.2157(14) 0.6167(13) 0.6882(9) 0.033(2) Uani 0.45 1 d P B 2
H9A1 H 0.0950 0.6870 0.6784 0.039 Uiso 0.45 1 calc PR B 2
H9A2 H 0.2998 0.6737 0.6621 0.039 Uiso 0.45 1 calc PR B 2
C9B C 0.1796(11) 0.5372(11) 0.6994(8) 0.0300(17) Uani 0.55 1 d P B 1
H9B1 H 0.2037 0.4280 0.6939 0.036 Uiso 0.55 1 calc PR B 1
H9B2 H 0.0509 0.5862 0.6942 0.036 Uiso 0.55 1 calc PR B 1
C10A C 0.2459(17) 0.4906(15) 0.6048(12) 0.046(3) Uani 0.45 1 d P B 2
H10A H 0.3685 0.4237 0.6128 0.056 Uiso 0.45 1 calc PR B 2
H10B H 0.1668 0.4303 0.6353 0.056 Uiso 0.45 1 calc PR B 2
C10B C 0.2779(11) 0.6020(10) 0.5918(8) 0.0325(18) Uani 0.55 1 d P B 1
H10C H 0.4060 0.5663 0.6048 0.039 Uiso 0.55 1 calc PR B 1
H10D H 0.2381 0.7132 0.5898 0.039 Uiso 0.55 1 calc PR B 1
C11B C 0.247(2) 0.5560(18) 0.4681(16) 0.033(3) Uani 0.55 1 d PU B 1
H11A H 0.2821 0.4460 0.4703 0.050 Uiso 0.55 1 calc PR B 1
H11B H 0.3171 0.5951 0.4043 0.050 Uiso 0.55 1 calc PR B 1
H11C H 0.1215 0.5980 0.4516 0.050 Uiso 0.55 1 calc PR B 1
C11A C 0.218(4) 0.535(3) 0.471(3) 0.056(7) Uani 0.45 1 d PU B 2
H11D H 0.1037 0.5265 0.4524 0.084 Uiso 0.45 1 calc PR B 2
H11E H 0.3124 0.4670 0.4238 0.084 Uiso 0.45 1 calc PR B 2
H11F H 0.2193 0.6384 0.4514 0.084 Uiso 0.45 1 calc PR B 2
N1 N 0.4288(4) 0.4788(4) 0.8443(3) 0.0249(7) Uani 1 1 d . B .
N2 N 0.6808(4) 0.3012(4) 0.8694(3) 0.0256(7) Uani 1 1 d . . .

loop_
_atom_site_aniso_label
_atom_site_aniso_U_11
_atom_site_aniso_U_22
_atom_site_aniso_U_33
_atom_site_aniso_U_23
_atom_site_aniso_U_13
_atom_site_aniso_U_12
Pd1 0.02064(19) 0.02169(19) 0.0298(2) -0.00539(13) 0.00076(12) -0.00688(12)
S1 0.0257(5) 0.0281(6) 0.0318(6) -0.0045(4) 0.0001(4) -0.0067(4)
Cl1 0.0279(5) 0.0257(5) 0.0391(6) -0.0079(4) 0.0021(4) -0.0116(4)
Cl2 0.0270(5) 0.0285(5) 0.0331(5) -0.0071(4) 0.0063(4) -0.0110(4)
C1 0.0191(17) 0.024(2) 0.0228(19) -0.0031(15) 0.0029(14) -0.0066(14)
C2 0.040(2) 0.029(2) 0.028(2) -0.0042(17) 0.0002(18) -0.0185(19)
C3 0.033(2) 0.033(2) 0.024(2) -0.0041(17) -0.0023(16) -0.0187(18)
C4 0.024(2) 0.031(2) 0.033(2) -0.0054(18) -0.0019(17) -0.0078(17)
C5 0.023(2) 0.041(3) 0.037(2) -0.012(2) 0.0016(18) -0.0093(18)
C6 0.041(3) 0.032(3) 0.047(3) -0.015(2) 0.001(2) -0.008(2)
C7 0.047(3) 0.055(3) 0.044(3) -0.024(3) 0.011(2) -0.015(3)
C8 0.030(2) 0.022(2) 0.033(2) -0.0026(17) -0.0031(17) -0.0024(17)
C9A 0.032(5) 0.029(6) 0.034(6) 0.000(4) -0.010(4) -0.003(4)
C9B 0.028(4) 0.030(4) 0.034(5) 0.001(4) -0.007(3) -0.013(4)
C10A 0.045(6) 0.050(7) 0.050(7) -0.015(6) 0.000(6) -0.020(6)
C10B 0.031(4) 0.037(5) 0.032(4) 0.002(4) -0.002(3) -0.015(4)
C11B 0.048(6) 0.032(5) 0.021(4) 0.003(3) -0.001(4) -0.016(5)
C11A 0.056(9) 0.058(9) 0.061(8) -0.011(6) -0.002(6) -0.026(6)
N1 0.0275(17) 0.0229(17) 0.0251(17) -0.0059(14) 0.0002(14) -0.0079(14)
N2 0.0263(17) 0.0309(19) 0.0225(17) -0.0040(14) -0.0005(13) -0.0127(15)

loop_
_atom_type_symbol
_atom_type_description
_atom_type_scat_dispersion_real
_atom_type_scat_dispersion_imag
_atom_type_scat_source
Pd Pd -0.9988 1.0072 'International Tables Vol C Tables 4.2.6.8 and 6.1.1.4'
S S 0.1246 0.1234 'International Tables Vol C Tables 4.2.6.8 and 6.1.1.4'
Cl Cl 0.1484 0.1585 'International Tables Vol C Tables 4.2.6.8 and 6.1.1.4'
C C 0.0033 0.0016 'International Tables Vol C Tables 4.2.6.8 and 6.1.1.4'
N N 0.0061 0.0033 'International Tables Vol C Tables 4.2.6.8 and 6.1.1.4'
H H 0.0000 0.0000 'International Tables Vol C Tables 4.2.6.8 and 6.1.1.4'

loop_
_geom_angle_atom_site_label_1
_geom_angle_atom_site_label_2
_geom_angle_atom_site_label_3
_geom_angle
C1 Pd1 S1 83.19(11)
C1 Pd1 Cl2 90.99(11)
S1 Pd1 Cl2 174.17(4)
C1 Pd1 Cl1 175.49(11)
S1 Pd1 Cl1 93.30(4)
Cl2 Pd1 Cl1 92.49(4)
C6 S1 C5 99.2(2)
C6 S1 Pd1 113.01(17)
C5 S1 Pd1 106.15(14)
N1 C1 N2 106.8(3)
N1 C1 Pd1 130.8(3)
N2 C1 Pd1 122.2(3)
C3 C2 N1 106.5(4)
C3 C2 H2 126.8
N1 C2 H2 126.8
C2 C3 N2 107.0(4)
C2 C3 H3 126.5
N2 C3 H3 126.5
N2 C4 C5 110.8(4)
N2 C4 H4A 109.5
C5 C4 H4A 109.5
N2 C4 H4B 109.5
C5 C4 H4B 109.5
H4A C4 H4B 108.1
C4 C5 S1 113.1(3)
C4 C5 H5A 109.0
S1 C5 H5A 109.0
C4 C5 H5B 109.0
S1 C5 H5B 109.0
H5A C5 H5B 107.8
C7 C6 S1 109.1(4)
C7 C6 H6A 109.9
S1 C6 H6A 109.9
C7 C6 H6B 109.9
S1 C6 H6B 109.9
H6A C6 H6B 108.3
C6 C7 H7A 109.5
C6 C7 H7B 109.5
H7A C7 H7B 109.5
C6 C7 H7C 109.5
H7A C7 H7C 109.5
H7B C7 H7C 109.5
N1 C8 C9A 109.4(5)
N1 C8 C9B 112.7(4)
N1 C8 H8A 109.0
C9A C8 H8A 80.5
C9B C8 H8A 109.1
N1 C8 H8B 109.0
C9A C8 H8B 134.9
C9B C8 H8B 109.1
H8A C8 H8B 107.8
C10A C9A C8 114.7(9)
C10A C9A H9A1 108.6
C8 C9A H9A1 108.6
C10A C9A H9A2 108.6
C8 C9A H9A2 108.6
H9A1 C9A H9A2 107.6
C10B C9B C8 112.0(7)
C10B C9B H9B1 109.2
C8 C9B H9B1 109.2
C10B C9B H9B2 109.2
C8 C9B H9B2 109.2
H9B1 C9B H9B2 107.9
C11A C10A C9A 118.1(15)
C11A C10A H10A 107.8
C9A C10A H10A 107.8
C11A C10A H10B 107.8
C9A C10A H10B 107.8
H10A C10A H10B 107.1
C9B C10B C11B 113.1(9)
C9B C10B H10C 109.0
C11B C10B H10C 109.0
C9B C10B H10D 109.0
C11B C10B H10D 109.0
H10C C10B H10D 107.8
C10A C11A H11D 109.5
C10A C11A H11E 109.5
H11D C11A H11E 109.5
C10A C11A H11F 109.5
H11D C11A H11F 109.5
H11E C11A H11F 109.5
C1 N1 C2 109.7(3)
C1 N1 C8 126.7(3)
C2 N1 C8 123.6(4)
C1 N2 C3 110.0(4)
C1 N2 C4 122.8(4)
C3 N2 C4 127.1(3)

loop_
_geom_bond_atom_site_label_1
_geom_bond_atom_site_label_2
_geom_bond_distance
Pd1 C1 1.989(4)
Pd1 S1 2.2955(11)
Pd1 Cl2 2.3317(10)
Pd1 Cl1 2.3631(10)
S1 C6 1.814(5)
S1 C5 1.856(4)
C1 N1 1.333(5)
C1 N2 1.342(5)
C2 C3 1.347(6)
C2 N1 1.397(5)
C2 H2 0.9300
C3 N2 1.380(5)
C3 H3 0.9300
C4 N2 1.457(6)
C4 C5 1.516(6)
C4 H4A 0.9700
C4 H4B 0.9700
C5 H5A 0.9700
C5 H5B 0.9700
C6 C7 1.520(7)
C6 H6A 0.9700
C6 H6B 0.9700
C7 H7A 0.9600
C7 H7B 0.9600
C7 H7C 0.9600
C8 N1 1.477(5)
C8 C9A 1.518(11)
C8 C9B 1.533(9)
C8 H8A 0.9700
C8 H8B 0.9700
C9A C10A 1.503(15)
C9A H9A1 0.9700
C9A H9A2 0.9700
C9B C10B 1.520(12)
C9B H9B1 0.9700
C9B H9B2 0.9700
C10A C11A 1.49(3)
C10A H10A 0.9700
C10A H10B 0.9700
C10B C11B 1.52(2)
C10B H10C 0.9700
C10B H10D 0.9700
C11B H11A 0.9600
C11B H11B 0.9600
C11B H11C 0.9600
C11A H11D 0.9600
C11A H11E 0.9600
C11A H11F 0.9600

loop_
_geom_torsion_atom_site_label_1
_geom_torsion_atom_site_label_2
_geom_torsion_atom_site_label_3
_geom_torsion_atom_site_label_4
_geom_torsion
C1 Pd1 S1 C6 161.1(2)
Cl1 Pd1 S1 C6 -21.73(19)
C1 Pd1 S1 C5 53.4(2)
Cl1 Pd1 S1 C5 -129.44(17)
S1 Pd1 C1 N1 119.8(4)
S1 Pd1 C1 N2 -54.2(3)
Cl2 Pd1 C1 N2 126.1(3)
N1 C2 C3 N2 -0.5(5)
N2 C4 C5 S1 -49.2(5)
C6 S1 C5 C4 -131.5(4)
Pd1 S1 C5 C4 -14.2(4)
C5 S1 C6 C7 -74.0(4)
Pd1 S1 C6 C7 174.0(3)
N1 C8 C9A C10A 68.8(10)
C9B C8 C9A C10A -33.2(9)
N1 C8 C9B C10B -64.3(8)
C9A C8 C9B C10B 26.6(9)
C8 C9A C10A C11A 176.9(14)
C8 C9B C10B C11B 170.5(9)
N2 C1 N1 C2 -1.3(5)
Pd1 C1 N1 C2 -176.1(3)
N2 C1 N1 C8 178.3(4)
Pd1 C1 N1 C8 3.6(6)
C3 C2 N1 C1 1.1(5)
C3 C2 N1 C8 -178.5(4)
C9A C8 N1 C1 -99.7(6)
C9B C8 N1 C1 -64.9(6)
C9A C8 N1 C2 79.9(7)
C9B C8 N1 C2 114.7(5)
N1 C1 N2 C3 1.0(5)
Pd1 C1 N2 C3 176.3(3)
N1 C1 N2 C4 -175.0(4)
Pd1 C1 N2 C4 0.3(5)
C2 C3 N2 C1 -0.3(5)
C2 C3 N2 C4 175.5(4)
C5 C4 N2 C1 68.2(5)
C5 C4 N2 C3 -107.1(4)
